data_7021650
loop_
_publ_author_name
'Rivers, Joseph H.'
'Jones, Richard A.'

_publ_section_title
;
 Synthesis and structures of Co bis-trifluoromethylpyrazolate complexes.
;
_journal_issue 36
_journal_name_full 'Dalton transactions (Cambridge, England : 2003)'
_journal_page_first 12898
_journal_page_last 12907
_journal_paper_doi 10.1039/c3dt50758k
_journal_volume 42
_journal_year 2013
_chemical_formula_moiety 'C16 H20 Co F12 N4 O2 P2'
_chemical_formula_sum 'C16 H20 Co F12 N4 O2 P2'
_chemical_formula_weight 649.23
_chemical_name_common
;bis(trimethylphosphine-oxide)-bis(3,5-
bis(trifluoromethyl)pyrazolate)cobalt(ii)
;
_chemical_name_systematic
;
bis(trimethylphosphine-oxide)-bis(3,5-bis(trifluoromethyl)pyrazolate)cobalt(ii)
;
_space_group_IT_number 2
_symmetry_cell_setting triclinic
_symmetry_space_group_name_Hall '-P 1'
_symmetry_space_group_name_H-M 'P -1'
_atom_sites_solution_hydrogens geom
_atom_sites_solution_primary direct
_atom_sites_solution_secondary difmap
_audit_creation_method SHELXL-97
_cell_angle_alpha 99.582(3)
_cell_angle_beta 104.265(4)
_cell_angle_gamma 101.473(4)
_cell_formula_units_Z 2
_cell_length_a 10.1321(13)
_cell_length_b 10.2434(13)
_cell_length_c 13.9848(17)
_cell_measurement_reflns_used 9159
_cell_measurement_temperature 100(2)
_cell_measurement_theta_max 27.77
_cell_measurement_theta_min 3.09
_cell_volume 1342.6(3)
_computing_cell_refinement 'CrystalClear (Rigaku Inc., 2008)'
_computing_data_collection 'CrystalClear (Rigaku Inc., 2008)'
_computing_data_reduction 'CrystalClear (Rigaku Inc., 2008)'
_computing_molecular_graphics 'Ortep-3 for Windows (Farrugia, 1997)'
_computing_publication_material 'CIFTAB (Sheldrick, 2008)'
_computing_structure_refinement 'XL SHELXTL/PC, Siemens Analytical'
_computing_structure_solution
;
SIR97 - Altomare A., Burla M.C., Camalli M., Cascarano G.L., Giacovazzo C.,
Guagliardi A., Moliterni A.G.G., Polidori G.,Spagna R.
;
_diffrn_ambient_temperature 100(2)
_diffrn_measured_fraction_theta_full 0.996
_diffrn_measured_fraction_theta_max 0.996
_diffrn_measurement_device_type 'Rigaku SCX-Mini with Mercury CCD'
_diffrn_measurement_method \w-scan
_diffrn_radiation_monochromator graphite
_diffrn_radiation_source 'fine-focus sealed tube'
_diffrn_radiation_type MoK\a
_diffrn_radiation_wavelength 0.71073
_diffrn_reflns_av_R_equivalents 0.0000
_diffrn_reflns_av_sigmaI/netI 0.0732
_diffrn_reflns_limit_h_max 11
_diffrn_reflns_limit_h_min -12
_diffrn_reflns_limit_k_max 12
_diffrn_reflns_limit_k_min -12
_diffrn_reflns_limit_l_max 16
_diffrn_reflns_limit_l_min -9
_diffrn_reflns_number 4713
_diffrn_reflns_theta_full 25.00
_diffrn_reflns_theta_max 25.00
_diffrn_reflns_theta_min 3.09
_exptl_absorpt_coefficient_mu 0.862
_exptl_absorpt_correction_T_max 0.970
_exptl_absorpt_correction_T_min 0.523
_exptl_absorpt_correction_type multi-scan
_exptl_absorpt_process_details
;
Abscor. T. Higashi (2001).
The Rigaku Corporation, Tokyo, Japan.
;
_exptl_crystal_colour blue
_exptl_crystal_density_diffrn 1.606
_exptl_crystal_density_method 'not measured'
_exptl_crystal_description plate
_exptl_crystal_F_000 650
_exptl_crystal_size_max 0.14
_exptl_crystal_size_mid 0.13
_exptl_crystal_size_min 0.03
_refine_diff_density_max 0.581
_refine_diff_density_min -0.865
_refine_diff_density_rms 0.108
_refine_ls_extinction_method none
_refine_ls_goodness_of_fit_ref 1.271
_refine_ls_hydrogen_treatment constr
_refine_ls_matrix_type full
_refine_ls_number_parameters 399
_refine_ls_number_reflns 4713
_refine_ls_number_restraints 180
_refine_ls_restrained_S_all 1.295
_refine_ls_R_factor_all 0.1158
_refine_ls_R_factor_gt 0.0852
_refine_ls_shift/su_max 0.000
_refine_ls_shift/su_mean 0.000
_refine_ls_structure_factor_coef Fsqd
_refine_ls_weighting_details 'calc w=1/[\s^2^(Fo^2^)+(0.0562P)^2^+4.2924P] where P=(Fo^2^+2Fc^2^)/3'
_refine_ls_weighting_scheme calc
_refine_ls_wR_factor_gt 0.2012
_refine_ls_wR_factor_ref 0.2183
_reflns_number_gt 3468
_reflns_number_total 4713
_reflns_threshold_expression >2sigma(I)
_cod_data_source_file c3dt50758k.txt
_cod_data_source_block CoOPME3Pz2
_cod_original_sg_symbol_H-M P-1
_cod_database_code 7021650

loop_
_symmetry_equiv_pos_as_xyz
'x, y, z'
'-x, -y, -z'

loop_
_atom_site_label
_atom_site_type_symbol
_atom_site_fract_x
_atom_site_fract_y
_atom_site_fract_z
_atom_site_U_iso_or_equiv
_atom_site_adp_type
_atom_site_occupancy
_atom_site_symmetry_multiplicity
_atom_site_calc_flag
_atom_site_refinement_flags
_atom_site_disorder_assembly
_atom_site_disorder_group
Co1 Co 0.89684(10) 0.20526(10) 0.29742(8) 0.0376(3) Uani 1 1 d . . .
P1 P 0.5604(2) 0.1880(2) 0.25680(18) 0.0488(6) Uani 1 1 d . . .
P2 P 1.0870(2) 0.2462(2) 0.53578(17) 0.0499(6) Uani 1 1 d . . .
F1 F 0.7969(13) 0.2552(9) 0.0945(11) 0.067(4) Uani 0.57 1 d PDU A 1
F1B F 0.8947(19) 0.4043(19) 0.0125(9) 0.114(6) Uani 0.43 1 d PDU A 2
F2 F 0.8119(14) 0.4590(12) 0.0734(10) 0.127(5) Uani 0.57 1 d PDU A 1
F2B F 0.7800(16) 0.4194(17) 0.1203(11) 0.123(7) Uani 0.43 1 d PDU A 2
F3 F 0.9371(13) 0.3402(13) 0.0179(7) 0.091(4) Uani 0.57 1 d PDU A 1
F3B F 0.8358(19) 0.2350(9) 0.0771(16) 0.066(5) Uani 0.43 1 d PDU A 2
F4 F 1.4238(12) 0.6490(16) 0.3133(11) 0.098(4) Uani 0.55 1 d PU A 1
F4B F 1.373(2) 0.729(2) 0.3246(17) 0.117(5) Uani 0.45 1 d PU A 2
F5 F 1.3145(16) 0.7553(13) 0.3995(15) 0.099(4) Uani 0.55 1 d PU A 1
F5B F 1.422(2) 0.576(3) 0.4114(19) 0.092(6) Uani 0.45 1 d PU A 2
F6 F 1.398(2) 0.598(2) 0.4477(14) 0.105(6) Uani 0.55 1 d PU A 1
F6B F 1.3052(19) 0.7050(19) 0.4534(14) 0.100(5) Uani 0.45 1 d PU A 2
F7 F 1.0908(7) 0.1151(8) 0.1113(6) 0.112(3) Uani 1 1 d U . .
F8 F 1.1548(6) 0.0832(7) 0.2564(5) 0.093(2) Uani 1 1 d U . .
F9 F 1.1427(7) -0.0707(8) 0.1301(7) 0.135(3) Uani 1 1 d U . .
F10 F 0.6091(7) -0.3750(7) 0.1693(5) 0.100(2) Uani 1 1 d . . .
F11 F 0.5868(7) -0.3731(6) 0.0142(5) 0.104(2) Uani 1 1 d . . .
F12 F 0.4850(6) -0.2568(7) 0.0967(6) 0.108(2) Uani 1 1 d . . .
O1 O 0.7165(5) 0.2491(5) 0.2896(5) 0.0527(15) Uani 1 1 d . . .
O2 O 0.9766(6) 0.1937(6) 0.4363(4) 0.0550(15) Uani 1 1 d . . .
N1 N 1.0199(6) 0.3601(6) 0.2675(5) 0.0438(15) Uani 1 1 d . . .
N2 N 1.1405(7) 0.4312(7) 0.3399(5) 0.0475(16) Uani 1 1 d . . .
N3 N 0.8615(6) 0.0217(6) 0.2091(5) 0.0397(15) Uani 1 1 d . . .
N4 N 0.7326(6) -0.0630(6) 0.1944(5) 0.0433(15) Uani 1 1 d . . .
C1 C 0.8869(10) 0.3707(8) 0.0981(7) 0.078(3) Uani 1 1 d DU . .
C2 C 1.0056(9) 0.4224(8) 0.1892(6) 0.051(2) Uani 1 1 d . A .
C3 C 1.1202(10) 0.5355(10) 0.2088(7) 0.063(2) Uani 1 1 d . . .
H3 H 1.1398 0.5971 0.1673 0.076 Uiso 1 1 calc R A .
C4 C 1.1969(8) 0.5332(8) 0.3050(7) 0.049(2) Uani 1 1 d . A .
C5 C 1.3283(11) 0.6351(11) 0.3670(9) 0.073(3) Uani 1 1 d U . .
C6 C 1.0773(10) 0.0189(11) 0.1633(8) 0.066(3) Uani 1 1 d U . .
C7 C 0.9337(8) -0.0451(8) 0.1582(6) 0.0446(19) Uani 1 1 d . . .
C8 C 0.8519(9) -0.1736(8) 0.1067(6) 0.050(2) Uani 1 1 d . . .
H8 H 0.8755 -0.2425 0.0645 0.061 Uiso 1 1 calc R . .
C9 C 0.7285(8) -0.1782(8) 0.1311(6) 0.0452(19) Uani 1 1 d . . .
C10 C 0.6039(11) -0.2944(10) 0.1043(8) 0.069(3) Uani 1 1 d . . .
C11 C 0.4914(10) 0.1129(11) 0.1258(7) 0.069(3) Uani 1 1 d . . .
H11A H 0.4992 0.1843 0.0874 0.104 Uiso 1 1 calc R . .
H11B H 0.3923 0.0648 0.1108 0.104 Uiso 1 1 calc R . .
H11C H 0.5446 0.0478 0.1066 0.104 Uiso 1 1 calc R . .
C12 C 0.5128(10) 0.0606(11) 0.3236(8) 0.068(3) Uani 1 1 d . . .
H12A H 0.5502 -0.0178 0.3044 0.102 Uiso 1 1 calc R . .
H12B H 0.4100 0.0308 0.3064 0.102 Uiso 1 1 calc R . .
H12C H 0.5519 0.0989 0.3967 0.102 Uiso 1 1 calc R . .
C13 C 0.4743(10) 0.3185(10) 0.2839(10) 0.081(3) Uani 1 1 d . . .
H13A H 0.5092 0.3615 0.3564 0.121 Uiso 1 1 calc R . .
H13B H 0.3727 0.2786 0.2653 0.121 Uiso 1 1 calc R . .
H13C H 0.4936 0.3875 0.2449 0.121 Uiso 1 1 calc R . .
C14 C 1.2423(11) 0.1980(15) 0.5272(12) 0.130(6) Uani 1 1 d . . .
H14A H 1.2305 0.1009 0.5277 0.195 Uiso 1 1 calc R . .
H14B H 1.3212 0.2527 0.5851 0.195 Uiso 1 1 calc R . .
H14C H 1.2613 0.2138 0.4642 0.195 Uiso 1 1 calc R . .
C15 C 1.1264(13) 0.4254(10) 0.5814(8) 0.080(3) Uani 1 1 d . . .
H15A H 1.1644 0.4715 0.5343 0.120 Uiso 1 1 calc R . .
H15B H 1.1962 0.4518 0.6482 0.120 Uiso 1 1 calc R . .
H15C H 1.0405 0.4522 0.5869 0.120 Uiso 1 1 calc R . .
C16 C 1.0263(14) 0.1729(12) 0.6284(8) 0.091(4) Uani 1 1 d . . .
H16A H 0.9340 0.1892 0.6278 0.136 Uiso 1 1 calc R . .
H16B H 1.0932 0.2148 0.6954 0.136 Uiso 1 1 calc R . .
H16C H 1.0182 0.0742 0.6130 0.136 Uiso 1 1 calc R . .

loop_
_atom_site_aniso_label
_atom_site_aniso_U_11
_atom_site_aniso_U_22
_atom_site_aniso_U_33
_atom_site_aniso_U_23
_atom_site_aniso_U_13
_atom_site_aniso_U_12
Co1 0.0257(5) 0.0365(5) 0.0410(6) 0.0038(4) 0.0036(4) -0.0018(4)
P1 0.0274(11) 0.0534(13) 0.0612(14) 0.0104(11) 0.0078(10) 0.0085(9)
P2 0.0435(13) 0.0472(12) 0.0440(12) 0.0004(10) -0.0040(10) 0.0063(10)
F1 0.042(7) 0.087(7) 0.051(6) 0.018(6) 0.005(5) -0.020(5)
F1B 0.108(11) 0.131(11) 0.062(8) 0.061(8) -0.030(8) -0.029(9)
F2 0.132(9) 0.095(8) 0.099(10) 0.016(7) -0.070(8) 0.043(7)
F2B 0.122(11) 0.113(11) 0.081(11) 0.013(9) -0.067(9) 0.038(9)
F3 0.099(9) 0.107(9) 0.049(6) 0.034(6) -0.006(6) 0.005(7)
F3B 0.041(9) 0.078(8) 0.061(9) 0.000(7) 0.006(7) -0.002(6)
F4 0.044(6) 0.110(9) 0.115(8) -0.001(8) 0.032(6) -0.028(6)
F4B 0.096(10) 0.086(9) 0.117(10) 0.014(9) 0.003(9) -0.050(8)
F5 0.076(7) 0.051(7) 0.135(11) -0.023(7) 0.013(8) -0.005(6)
F5B 0.050(8) 0.080(8) 0.113(12) -0.024(9) -0.008(8) 0.016(6)
F6 0.072(9) 0.091(9) 0.099(10) 0.003(8) -0.023(8) -0.025(8)
F6B 0.076(8) 0.079(10) 0.100(10) -0.031(8) 0.008(8) -0.015(8)
F7 0.082(5) 0.132(6) 0.120(6) 0.048(5) 0.048(4) -0.022(4)
F8 0.036(3) 0.127(5) 0.084(4) -0.007(4) 0.009(3) -0.012(3)
F9 0.064(4) 0.106(5) 0.220(9) -0.042(5) 0.077(5) 0.009(4)
F10 0.091(5) 0.076(4) 0.114(5) 0.046(4) 0.007(4) -0.013(4)
F11 0.108(5) 0.065(4) 0.088(5) -0.015(3) 0.004(4) -0.033(4)
F12 0.038(3) 0.091(4) 0.163(7) 0.024(5) 0.001(4) -0.017(3)
O1 0.026(3) 0.050(3) 0.074(4) 0.002(3) 0.012(3) 0.005(2)
O2 0.047(3) 0.056(3) 0.043(3) 0.009(3) -0.006(3) -0.005(3)
N1 0.030(3) 0.046(4) 0.045(4) 0.004(3) 0.005(3) -0.003(3)
N2 0.035(4) 0.045(4) 0.053(4) 0.002(3) 0.008(3) 0.003(3)
N3 0.027(3) 0.040(3) 0.040(3) 0.000(3) -0.001(3) 0.002(3)
N4 0.028(3) 0.039(3) 0.056(4) 0.012(3) 0.006(3) -0.002(3)
C1 0.072(6) 0.094(6) 0.053(5) 0.023(5) -0.003(5) 0.008(5)
C2 0.049(5) 0.047(5) 0.046(5) 0.011(4) 0.006(4) -0.004(4)
C3 0.063(6) 0.060(6) 0.058(6) 0.025(5) 0.012(5) -0.006(5)
C4 0.036(4) 0.044(4) 0.060(5) 0.015(4) 0.013(4) -0.007(4)
C5 0.053(5) 0.059(5) 0.089(6) 0.013(5) 0.010(5) -0.010(4)
C6 0.050(6) 0.069(6) 0.072(6) -0.004(5) 0.025(5) 0.006(5)
C7 0.038(4) 0.052(5) 0.035(4) 0.002(4) 0.007(3) 0.004(4)
C8 0.052(5) 0.046(5) 0.045(5) -0.001(4) 0.010(4) 0.008(4)
C9 0.041(5) 0.040(4) 0.041(4) 0.009(4) -0.002(4) -0.003(4)
C10 0.052(6) 0.050(5) 0.074(7) 0.007(5) -0.009(5) -0.016(5)
C11 0.047(6) 0.086(7) 0.060(6) 0.015(5) -0.009(5) 0.015(5)
C12 0.050(6) 0.085(7) 0.068(6) 0.016(5) 0.020(5) 0.008(5)
C13 0.046(6) 0.066(6) 0.129(10) 0.015(6) 0.017(6) 0.027(5)
C14 0.038(6) 0.141(12) 0.159(13) -0.046(10) -0.017(7) 0.028(7)
C15 0.098(9) 0.059(6) 0.063(6) 0.007(5) 0.013(6) -0.011(6)
C16 0.112(10) 0.087(8) 0.057(6) 0.032(6) -0.006(6) 0.012(7)

loop_
_atom_type_symbol
_atom_type_description
_atom_type_scat_dispersion_real
_atom_type_scat_dispersion_imag
_atom_type_scat_source
C C 0.0033 0.0016 'International Tables Vol C Tables 4.2.6.8 and 6.1.1.4'
H H 0.0000 0.0000 'International Tables Vol C Tables 4.2.6.8 and 6.1.1.4'
N N 0.0061 0.0033 'International Tables Vol C Tables 4.2.6.8 and 6.1.1.4'
O O 0.0106 0.0060 'International Tables Vol C Tables 4.2.6.8 and 6.1.1.4'
F F 0.0171 0.0103 'International Tables Vol C Tables 4.2.6.8 and 6.1.1.4'
P P 0.1023 0.0942 'International Tables Vol C Tables 4.2.6.8 and 6.1.1.4'
Co Co 0.3494 0.9721 'International Tables Vol C Tables 4.2.6.8 and 6.1.1.4'

loop_
_geom_angle_atom_site_label_1
_geom_angle_atom_site_label_2
_geom_angle_atom_site_label_3
_geom_angle
O2 Co1 O1 107.0(3)
O2 Co1 N3 107.7(3)
O1 Co1 N3 108.3(2)
O2 Co1 N1 108.9(2)
O1 Co1 N1 107.3(3)
N3 Co1 N1 117.1(3)
O1 P1 C11 113.5(4)
O1 P1 C13 109.1(4)
C11 P1 C13 107.3(5)
O1 P1 C12 111.6(4)
C11 P1 C12 107.7(5)
C13 P1 C12 107.4(5)
O2 P2 C14 109.7(5)
O2 P2 C15 114.1(5)
C14 P2 C15 109.4(6)
O2 P2 C16 108.9(5)
C14 P2 C16 108.7(7)
C15 P2 C16 105.9(5)
P1 O1 Co1 143.2(4)
P2 O2 Co1 150.6(4)
C2 N1 N2 108.0(6)
C2 N1 Co1 133.2(5)
N2 N1 Co1 118.5(5)
C4 N2 N1 106.8(7)
C7 N3 N4 108.7(6)
C7 N3 Co1 136.3(5)
N4 N3 Co1 115.0(5)
C9 N4 N3 105.6(6)
F1 C1 F2 107.2(8)
F1B C1 F3B 107.1(9)
F1 C1 F3 104.3(7)
F2 C1 F3 104.0(7)
F1B C1 F2B 105.1(8)
F3B C1 F2B 103.2(8)
F1B C1 C2 120.6(10)
F1 C1 C2 116.2(9)
F2 C1 C2 115.5(9)
F3B C1 C2 113.5(12)
F3 C1 C2 108.4(9)
F2B C1 C2 105.6(10)
N1 C2 C3 110.5(8)
N1 C2 C1 121.9(7)
C3 C2 C1 127.5(8)
C4 C3 C2 101.1(7)
C4 C3 H3 129.5
C2 C3 H3 129.5
N2 C4 C3 113.6(7)
N2 C4 C5 121.1(8)
C3 C4 C5 125.2(8)
F4B C5 F5 63.1(13)
F4B C5 F5B 116.1(19)
F5 C5 F5B 126.8(15)
F4B C5 F6 128.4(15)
F5 C5 F6 106.1(15)
F4B C5 F4 47.2(12)
F5 C5 F4 107.4(13)
F6 C5 F4 102.0(14)
F4B C5 F6B 104.5(16)
F5B C5 F6B 98.4(16)
F4B C5 C4 115.2(12)
F5 C5 C4 115.5(11)
F5B C5 C4 111.5(14)
F6 C5 C4 114.5(12)
F4 C5 C4 110.2(10)
F6B C5 C4 109.3(11)
F9 C6 F8 106.8(9)
F9 C6 F7 106.0(9)
F8 C6 F7 103.2(8)
F9 C6 C7 112.2(8)
F8 C6 C7 112.8(8)
F7 C6 C7 115.1(9)
N3 C7 C8 110.0(7)
N3 C7 C6 120.7(7)
C8 C7 C6 129.3(8)
C9 C8 C7 103.4(7)
C9 C8 H8 128.3
C7 C8 H8 128.3
N4 C9 C8 112.4(7)
N4 C9 C10 118.9(8)
C8 C9 C10 128.5(8)
F12 C10 F10 106.0(9)
F12 C10 F11 105.2(8)
F10 C10 F11 106.7(8)
F12 C10 C9 113.4(8)
F10 C10 C9 114.1(8)
F11 C10 C9 110.9(9)
P1 C11 H11A 109.5
P1 C11 H11B 109.5
H11A C11 H11B 109.5
P1 C11 H11C 109.5
H11A C11 H11C 109.5
H11B C11 H11C 109.5
P1 C12 H12A 109.5
P1 C12 H12B 109.5
H12A C12 H12B 109.5
P1 C12 H12C 109.5
H12A C12 H12C 109.5
H12B C12 H12C 109.5
P1 C13 H13A 109.5
P1 C13 H13B 109.5
H13A C13 H13B 109.5
P1 C13 H13C 109.5
H13A C13 H13C 109.5
H13B C13 H13C 109.5
P2 C14 H14A 109.5
P2 C14 H14B 109.5
H14A C14 H14B 109.5
P2 C14 H14C 109.5
H14A C14 H14C 109.5
H14B C14 H14C 109.5
P2 C15 H15A 109.5
P2 C15 H15B 109.5
H15A C15 H15B 109.5
P2 C15 H15C 109.5
H15A C15 H15C 109.5
H15B C15 H15C 109.5
P2 C16 H16A 109.5
P2 C16 H16B 109.5
H16A C16 H16B 109.5
P2 C16 H16C 109.5
H16A C16 H16C 109.5
H16B C16 H16C 109.5

loop_
_geom_bond_atom_site_label_1
_geom_bond_atom_site_label_2
_geom_bond_distance
Co1 O2 1.944(5)
Co1 O1 1.949(5)
Co1 N3 1.983(6)
Co1 N1 1.984(6)
P1 O1 1.502(5)
P1 C11 1.767(9)
P1 C13 1.775(9)
P1 C12 1.785(10)
P2 O2 1.490(6)
P2 C14 1.765(11)
P2 C15 1.769(10)
P2 C16 1.775(11)
F1 C1 1.327(8)
F1B C1 1.315(8)
F2 C1 1.328(8)
F2B C1 1.359(9)
F3 C1 1.357(8)
F3B C1 1.337(9)
F4 C5 1.364(17)
F4B C5 1.27(2)
F5 C5 1.287(17)
F5B C5 1.31(3)
F6 C5 1.33(2)
F6B C5 1.40(2)
F7 C6 1.323(12)
F8 C6 1.323(11)
F9 C6 1.321(11)
F10 C10 1.325(11)
F11 C10 1.329(12)
F12 C10 1.321(12)
N1 C2 1.348(10)
N1 N2 1.356(9)
N2 C4 1.314(10)
N3 C7 1.343(9)
N3 N4 1.363(8)
N4 C9 1.339(10)
C1 C2 1.455(13)
C2 C3 1.403(12)
C3 C4 1.385(12)
C3 H3 0.9500
C4 C5 1.480(12)
C6 C7 1.451(12)
C7 C8 1.376(11)
C8 C9 1.368(11)
C8 H8 0.9500
C9 C10 1.474(11)
C11 H11A 0.9800
C11 H11B 0.9800
C11 H11C 0.9800
C12 H12A 0.9800
C12 H12B 0.9800
C12 H12C 0.9800
C13 H13A 0.9800
C13 H13B 0.9800
C13 H13C 0.9800
C14 H14A 0.9800
C14 H14B 0.9800
C14 H14C 0.9800
C15 H15A 0.9800
C15 H15B 0.9800
C15 H15C 0.9800
C16 H16A 0.9800
C16 H16B 0.9800
C16 H16C 0.9800

loop_
_geom_torsion_atom_site_label_1
_geom_torsion_atom_site_label_2
_geom_torsion_atom_site_label_3
_geom_torsion_atom_site_label_4
_geom_torsion
C11 P1 O1 Co1 -61.3(8)
C13 P1 O1 Co1 179.1(7)
C12 P1 O1 Co1 60.6(8)
O2 Co1 O1 P1 -100.6(7)
N3 Co1 O1 P1 15.3(7)
N1 Co1 O1 P1 142.6(6)
C14 P2 O2 Co1 -76.6(10)
C15 P2 O2 Co1 46.5(10)
C16 P2 O2 Co1 164.5(8)
O1 Co1 O2 P2 -114.1(8)
N3 Co1 O2 P2 129.6(8)
N1 Co1 O2 P2 1.6(9)
O2 Co1 N1 C2 -170.6(7)
O1 Co1 N1 C2 -55.1(8)
N3 Co1 N1 C2 66.9(8)
O2 Co1 N1 N2 3.0(6)
O1 Co1 N1 N2 118.5(5)
N3 Co1 N1 N2 -119.5(5)
C2 N1 N2 C4 -0.3(9)
Co1 N1 N2 C4 -175.4(5)
O2 Co1 N3 C7 -90.4(8)
O1 Co1 N3 C7 154.2(7)
N1 Co1 N3 C7 32.8(8)
O2 Co1 N3 N4 89.0(5)
O1 Co1 N3 N4 -26.4(6)
N1 Co1 N3 N4 -147.9(5)
C7 N3 N4 C9 -2.3(8)
Co1 N3 N4 C9 178.1(5)
N2 N1 C2 C3 1.2(10)
Co1 N1 C2 C3 175.3(6)
N2 N1 C2 C1 179.4(7)
Co1 N1 C2 C1 -6.5(13)
F1B C1 C2 N1 -159.0(11)
F1 C1 C2 N1 -3.0(13)
F2 C1 C2 N1 123.9(10)
F3B C1 C2 N1 -29.9(13)
F3 C1 C2 N1 -119.9(9)
F2B C1 C2 N1 82.4(11)
F1B C1 C2 C3 18.9(15)
F1 C1 C2 C3 174.9(10)
F2 C1 C2 C3 -58.2(13)
F3B C1 C2 C3 148.0(11)
F3 C1 C2 C3 58.0(12)
F2B C1 C2 C3 -99.7(12)
N1 C2 C3 C4 -1.5(10)
C1 C2 C3 C4 -179.6(9)
N1 N2 C4 C3 -0.7(10)
N1 N2 C4 C5 177.8(8)
C2 C3 C4 N2 1.4(11)
C2 C3 C4 C5 -177.0(9)
N2 C4 C5 F4B 179.7(17)
C3 C4 C5 F4B -2(2)
N2 C4 C5 F5 -109.5(15)
C3 C4 C5 F5 68.8(18)
N2 C4 C5 F5B 44.7(18)
C3 C4 C5 F5B -137.0(16)
N2 C4 C5 F6 14.2(17)
C3 C4 C5 F6 -167.5(14)
N2 C4 C5 F4 128.5(12)
C3 C4 C5 F4 -53.2(16)
N2 C4 C5 F6B -62.9(16)
C3 C4 C5 F6B 115.4(15)
N4 N3 C7 C8 1.7(9)
Co1 N3 C7 C8 -178.9(6)
N4 N3 C7 C6 -177.6(8)
Co1 N3 C7 C6 1.7(13)
F9 C6 C7 N3 164.5(9)
F8 C6 C7 N3 43.9(13)
F7 C6 C7 N3 -74.1(11)
F9 C6 C7 C8 -14.7(15)
F8 C6 C7 C8 -135.4(10)
F7 C6 C7 C8 106.6(11)
N3 C7 C8 C9 -0.4(9)
C6 C7 C8 C9 178.9(9)
N3 N4 C9 C8 2.2(9)
N3 N4 C9 C10 176.8(7)
C7 C8 C9 N4 -1.1(10)
C7 C8 C9 C10 -175.1(9)
N4 C9 C10 F12 35.5(12)
C8 C9 C10 F12 -150.9(9)
N4 C9 C10 F10 -86.0(11)
C8 C9 C10 F10 87.6(12)
N4 C9 C10 F11 153.6(8)
C8 C9 C10 F11 -32.8(14)
